data_4510666
loop_
_publ_author_name
'Chakraborty, Sourav'
'Arunachalam, M.'
'Bose, Purnandhu'
'Ghosh, Pradyut'

_publ_section_title
;
 Binding Studies on an Arene-Capped Bicyclic Cyclophane with \p-Rich
 Neutral Guests and Anions
;
_journal_issue 7
_journal_name_full 'Crystal Growth &amp; Design'
_journal_page_first 3208
_journal_paper_doi 10.1021/cg400597e
_journal_volume 13
_journal_year 2013
_chemical_formula_sum 'C105 H141 N15 O3'
_chemical_formula_weight 1661.33
_chemical_name_systematic
; 
 ? 
;
_space_group_IT_number 2
_symmetry_cell_setting triclinic
_symmetry_space_group_name_Hall '-P 1'
_symmetry_space_group_name_H-M 'P -1'
_atom_sites_solution_hydrogens geom
_atom_sites_solution_primary direct
_atom_sites_solution_secondary difmap
_audit_creation_method SHELXL-97
_cell_angle_alpha 76.6720(10)
_cell_angle_beta 76.6470(10)
_cell_angle_gamma 73.1020(10)
_cell_formula_units_Z 2
_cell_length_a 13.6426(7)
_cell_length_b 16.9738(9)
_cell_length_c 21.6609(11)
_cell_measurement_reflns_used 6710
_cell_measurement_temperature 100(2)
_cell_measurement_theta_max 23.44
_cell_measurement_theta_min 2.25
_cell_volume 4597.1(4)
_computing_cell_refinement 'Bruker SMART'
_computing_data_collection 'Bruker SMART'
_computing_data_reduction 'Bruker SAINT'
_computing_molecular_graphics PLATON
_computing_publication_material 'MERCURY 2.2'
_computing_structure_refinement 'SHELXL-97 (Sheldrick, 1997)'
_computing_structure_solution 'SHELXS-97 (Sheldrick, 1990)'
_diffrn_ambient_temperature 100(2)
_diffrn_detector_area_resol_mean 3
_diffrn_measured_fraction_theta_full 0.995
_diffrn_measured_fraction_theta_max 0.995
_diffrn_measurement_device_type 'CCD area detector'
_diffrn_measurement_method 'omega scans'
_diffrn_radiation_monochromator graphite
_diffrn_radiation_source 'fine-focus sealed tube'
_diffrn_radiation_type MoK\a
_diffrn_radiation_wavelength 0.71073
_diffrn_reflns_av_R_equivalents 0.0450
_diffrn_reflns_av_sigmaI/netI 0.0573
_diffrn_reflns_limit_h_max 16
_diffrn_reflns_limit_h_min -16
_diffrn_reflns_limit_k_max 19
_diffrn_reflns_limit_k_min -20
_diffrn_reflns_limit_l_max 25
_diffrn_reflns_limit_l_min -25
_diffrn_reflns_number 43163
_diffrn_reflns_theta_full 24.84
_diffrn_reflns_theta_max 24.84
_diffrn_reflns_theta_min 0.98
_exptl_absorpt_coefficient_mu 0.073
_exptl_absorpt_correction_T_max 0.9956
_exptl_absorpt_correction_T_min 0.9855
_exptl_absorpt_correction_type multi-scan
_exptl_absorpt_process_details SADABS
_exptl_crystal_colour COLORLESS
_exptl_crystal_density_diffrn 1.200
_exptl_crystal_density_method 'not measured'
_exptl_crystal_description BLOCK
_exptl_crystal_F_000 1800
_exptl_crystal_size_max 0.20
_exptl_crystal_size_mid 0.08
_exptl_crystal_size_min 0.06
_refine_diff_density_max 2.460
_refine_diff_density_min -0.790
_refine_diff_density_rms 0.069
_refine_ls_extinction_method none
_refine_ls_goodness_of_fit_ref 1.062
_refine_ls_hydrogen_treatment mixed
_refine_ls_matrix_type full
_refine_ls_number_parameters 1175
_refine_ls_number_reflns 15820
_refine_ls_number_restraints 14
_refine_ls_restrained_S_all 1.081
_refine_ls_R_factor_all 0.1084
_refine_ls_R_factor_gt 0.0750
_refine_ls_shift/su_max 0.002
_refine_ls_shift/su_mean 0.000
_refine_ls_structure_factor_coef Fsqd
_refine_ls_weighting_details 'calc w=1/[\s^2^(Fo^2^)+(0.1253P)^2^+4.1023P] where P=(Fo^2^+2Fc^2^)/3'
_refine_ls_weighting_scheme calc
_refine_ls_wR_factor_gt 0.2107
_refine_ls_wR_factor_ref 0.2373
_reflns_number_gt 10644
_reflns_number_total 15820
_reflns_threshold_expression >2sigma(I)
_cod_data_source_file cg400597e_si_002.cif
_cod_data_source_block DMF
_cod_depositor_comments
;
The following automatic conversions were performed:

'_symmetry_cell_setting' value 'Triclinic' changed to 'triclinic'
according to
/usr/data/users/saulius/automatic-downloads/retrospective/ACS/lib/dictionaries/cif_core.dic
dictionary named 'cif_core.dic' version 2.4.2 from
2011-04-26.

'_exptl_absorpt_correction_type' value 'MULTI-SCAN'
changed to 'multi-scan' according to
/usr/data/users/saulius/automatic-downloads/retrospective/ACS/lib/dictionaries/cif_core.dic
dictionary named 'cif_core.dic' version 2.4.2 from 2011-04-26.

Automatic conversion script
Id: cif_fix_values 2281 2013-09-26 08:29:07Z andrius 
;
_cod_original_sg_symbol_H-M 'P-1   '
_cod_database_code 4510666

loop_
_symmetry_equiv_pos_as_xyz
'x, y, z'
'-x, -y, -z'

loop_
_atom_site_label
_atom_site_type_symbol
_atom_site_fract_x
_atom_site_fract_y
_atom_site_fract_z
_atom_site_U_iso_or_equiv
_atom_site_adp_type
_atom_site_occupancy
_atom_site_symmetry_multiplicity
_atom_site_calc_flag
_atom_site_refinement_flags
O1 O 0.1151(4) 0.8789(3) 0.0980(2) 0.0991(13) Uani 1 1 d .
C2 C 0.0581(3) 0.9399(3) 0.12767(18) 0.0409(10) Uani 1 1 d .
H2 H -0.0066 0.9676 0.1165 0.049 Uiso 1 1 calc R
N3 N 0.0880(2) 0.9658(2) 0.17445(14) 0.0347(7) Uani 1 1 d .
C4 C 0.0206(3) 1.0336(3) 0.2043(2) 0.0434(10) Uani 1 1 d .
H4A H -0.0415 1.0547 0.1858 0.065 Uiso 1 1 calc R
H4B H 0.0554 1.0773 0.1976 0.065 Uiso 1 1 calc R
H4C H 0.0025 1.0143 0.2497 0.065 Uiso 1 1 calc R
C5 C 0.1856(3) 0.9270(3) 0.19402(18) 0.0417(10) Uani 1 1 d .
H5A H 0.1879 0.8698 0.2135 0.063 Uiso 1 1 calc R
H5B H 0.1947 0.9560 0.2247 0.063 Uiso 1 1 calc R
H5C H 0.2402 0.9290 0.1572 0.063 Uiso 1 1 calc R
O6A O 0.5629(6) 0.6215(5) 0.3764(4) 0.0690(13) Uani 0.45 1 d P
O6B O 0.5867(5) 0.4938(4) 0.3778(3) 0.0690(13) Uani 0.55 1 d P
C7 C 0.6267(3) 0.5513(3) 0.3574(2) 0.0401(9) Uani 1 1 d .
N8 N 0.7249(3) 0.53832(19) 0.32193(15) 0.0384(8) Uani 1 1 d .
C9 C 0.7731(3) 0.6056(3) 0.29563(19) 0.0461(11) Uani 1 1 d .
H9A H 0.7287 0.6557 0.3099 0.069 Uiso 1 1 calc R
H9B H 0.7845 0.6138 0.2494 0.069 Uiso 1 1 calc R
H9C H 0.8385 0.5927 0.3098 0.069 Uiso 1 1 calc R
C10 C 0.7822(3) 0.4561(3) 0.3093(2) 0.0432(10) Uani 1 1 d .
H10M H 0.7423 0.4164 0.3313 0.065 Uiso 1 1 calc R
H10N H 0.8472 0.4408 0.3244 0.065 Uiso 1 1 calc R
H10O H 0.7952 0.4562 0.2638 0.065 Uiso 1 1 calc R
O11 O 0.9964(5) 0.3028(4) 0.2843(4) 0.168(3) Uani 1 1 d D
C12 C 0.9448(7) 0.2730(5) 0.2775(5) 0.142(4) Uani 1 1 d D
N13 N 0.8949(3) 0.2150(2) 0.3033(2) 0.0680(13) Uani 1 1 d D
C14 C 0.8200(5) 0.2141(5) 0.2621(5) 0.116(3) Uani 1 1 d .
C15 C 0.9039(5) 0.1587(4) 0.3642(3) 0.0799(17) Uani 1 1 d .
C16 C -0.1649(3) 0.9391(2) 0.35758(17) 0.0309(8) Uani 1 1 d .
H16A H -0.2077 0.9157 0.3949 0.046 Uiso 1 1 calc R
H16B H -0.2082 0.9776 0.3289 0.046 Uiso 1 1 calc R
H16C H -0.1241 0.9679 0.3706 0.046 Uiso 1 1 calc R
C17 C -0.0932(3) 0.86961(19) 0.32342(15) 0.0233(7) Uani 1 1 d .
C18 C -0.1247(3) 0.8454(2) 0.27505(15) 0.0242(7) Uani 1 1 d .
C19 C -0.2320(3) 0.8853(2) 0.25972(17) 0.0300(8) Uani 1 1 d .
H19A H -0.2551 0.8461 0.2438 0.036 Uiso 1 1 calc R
H19B H -0.2799 0.8989 0.2987 0.036 Uiso 1 1 calc R
N20 N -0.2335(2) 0.96190(19) 0.21105(14) 0.0303(7) Uani 1 1 d D
H20 H -0.207(3) 0.993(2) 0.2258(18) 0.040(12) Uiso 1 1 d D
C21 C -0.3388(3) 1.0065(2) 0.20164(19) 0.0374(9) Uani 1 1 d .
H21A H -0.3837 1.0087 0.2434 0.045 Uiso 1 1 calc R
H21B H -0.3638 0.9757 0.1786 0.045 Uiso 1 1 calc R
C22 C -0.3465(3) 1.0940(2) 0.16480(16) 0.0291(8) Uani 1 1 d .
C23 C -0.4411(3) 1.1543(2) 0.17408(17) 0.0318(8) Uani 1 1 d .
H23 H -0.4975 1.1400 0.2034 0.038 Uiso 1 1 calc R
C24 C -0.4512(3) 1.2348(2) 0.14002(17) 0.0334(9) Uani 1 1 d .
H24 H -0.5145 1.2743 0.1463 0.040 Uiso 1 1 calc R
C25 C -0.3680(3) 1.2571(2) 0.09668(17) 0.0305(8) Uani 1 1 d .
H25 H -0.3755 1.3116 0.0742 0.037 Uiso 1 1 calc R
C26 C -0.2729(3) 1.1986(2) 0.08637(16) 0.0267(8) Uani 1 1 d .
C27 C -0.2638(3) 1.1175(2) 0.12100(16) 0.0276(8) Uani 1 1 d .
H27 H -0.2006 1.0780 0.1146 0.033 Uiso 1 1 calc R
C28 C -0.1830(3) 1.2223(2) 0.03748(17) 0.0306(8) Uani 1 1 d .
H28A H -0.1829 1.2079 -0.0033 0.037 Uiso 1 1 calc R
H28B H -0.1925 1.2824 0.0309 0.037 Uiso 1 1 calc R
N29 N -0.0833(2) 1.18079(18) 0.05727(14) 0.0293(7) Uani 1 1 d D
H29 H -0.088(3) 1.195(2) 0.0942(12) 0.037(11) Uiso 1 1 d D
C30 C 0.0026(3) 1.2084(2) 0.01190(17) 0.0309(8) Uani 1 1 d .
H30A H -0.0112 1.2688 0.0059 0.037 Uiso 1 1 calc R
H30B H 0.0080 1.1932 -0.0295 0.037 Uiso 1 1 calc R
C31 C 0.1043(3) 1.1687(2) 0.03638(15) 0.0253(7) Uani 1 1 d .
C32 C 0.1304(3) 1.2042(2) 0.08104(16) 0.0268(8) Uani 1 1 d .
C33 C 0.0591(3) 1.2830(2) 0.1029(2) 0.0406(9) Uani 1 1 d .
H33A H 0.0566 1.2790 0.1481 0.061 Uiso 1 1 calc R
H33B H -0.0095 1.2899 0.0950 0.061 Uiso 1 1 calc R
H33C H 0.0851 1.3303 0.0794 0.061 Uiso 1 1 calc R
C34 C 0.2217(3) 1.1647(2) 0.10628(15) 0.0241(7) Uani 1 1 d .
C35 C 0.2484(3) 1.1987(2) 0.15744(16) 0.0302(8) Uani 1 1 d .
H35A H 0.3230 1.1918 0.1505 0.036 Uiso 1 1 calc R
H35B H 0.2149 1.2579 0.1543 0.036 Uiso 1 1 calc R
N36 N 0.2137(2) 1.15438(19) 0.22205(13) 0.0291(7) Uani 1 1 d D
H36 H 0.1465(16) 1.161(3) 0.229(2) 0.074(17) Uiso 1 1 d D
C37 C 0.2392(3) 1.1849(2) 0.27234(17) 0.0320(8) Uani 1 1 d .
H37A H 0.2040 1.2438 0.2703 0.038 Uiso 1 1 calc R
H37B H 0.3135 1.1800 0.2639 0.038 Uiso 1 1 calc R
C38 C 0.2093(3) 1.1390(2) 0.33942(16) 0.0267(8) Uani 1 1 d .
C39 C 0.2169(3) 1.1692(2) 0.39184(17) 0.0322(8) Uani 1 1 d .
H39 H 0.2377 1.2185 0.3852 0.039 Uiso 1 1 calc R
C40 C 0.1942(3) 1.1274(2) 0.45342(18) 0.0356(9) Uani 1 1 d .
H40 H 0.2001 1.1483 0.4882 0.043 Uiso 1 1 calc R
C41 C 0.1625(3) 1.0542(2) 0.46404(17) 0.0325(8) Uani 1 1 d .
H41 H 0.1478 1.0258 0.5059 0.039 Uiso 1 1 calc R
C42 C 0.1526(3) 1.0230(2) 0.41254(16) 0.0272(8) Uani 1 1 d .
C43 C 0.1763(3) 1.0660(2) 0.35061(16) 0.0265(8) Uani 1 1 d .
H43 H 0.1700 1.0455 0.3158 0.032 Uiso 1 1 calc R
C44 C 0.1181(3) 0.9426(2) 0.42620(17) 0.0317(8) Uani 1 1 d .
H44A H 0.1771 0.8960 0.4351 0.038 Uiso 1 1 calc R
H44B H 0.0652 0.9427 0.4648 0.038 Uiso 1 1 calc R
N45 N 0.0769(2) 0.92912(18) 0.37444(13) 0.0275(7) Uani 1 1 d D
H45 H 0.127(3) 0.919(3) 0.3420(16) 0.063(15) Uiso 1 1 d D
C46 C 0.0372(3) 0.8536(2) 0.39420(15) 0.0251(7) Uani 1 1 d .
H46A H -0.0225 0.8627 0.4285 0.030 Uiso 1 1 calc R
H46B H 0.0905 0.8073 0.4112 0.030 Uiso 1 1 calc R
C47 C 0.0057(3) 0.83064(19) 0.33933(15) 0.0217(7) Uani 1 1 d .
C48 C 0.0734(3) 0.7683(2) 0.30665(15) 0.0241(7) Uani 1 1 d .
C49 C 0.1812(3) 0.7270(2) 0.32160(18) 0.0352(9) Uani 1 1 d .
H49A H 0.2051 0.7651 0.3375 0.053 Uiso 1 1 calc R
H49B H 0.2276 0.7119 0.2831 0.053 Uiso 1 1 calc R
H49C H 0.1793 0.6776 0.3537 0.053 Uiso 1 1 calc R
C50 C 0.0411(3) 0.74339(19) 0.25854(15) 0.0237(7) Uani 1 1 d .
C51 C 0.1109(3) 0.6716(2) 0.22673(16) 0.0283(8) Uani 1 1 d .
H51A H 0.1454 0.6291 0.2586 0.034 Uiso 1 1 calc R
H51B H 0.0690 0.6469 0.2100 0.034 Uiso 1 1 calc R
N52 N 0.1893(2) 0.69881(19) 0.17418(15) 0.0329(7) Uani 1 1 d D
H52 H 0.166(4) 0.745(2) 0.150(2) 0.073(17) Uiso 1 1 d D
C53 C 0.2502(3) 0.6330(2) 0.13748(17) 0.0299(8) Uani 1 1 d .
H53A H 0.2069 0.6235 0.1115 0.036 Uiso 1 1 calc R
H53B H 0.2711 0.5815 0.1672 0.036 Uiso 1 1 calc R
C54 C 0.3456(3) 0.6545(2) 0.09422(15) 0.0246(7) Uani 1 1 d .
C55 C 0.4301(3) 0.5920(2) 0.07306(15) 0.0274(8) Uani 1 1 d .
H55 H 0.4272 0.5364 0.0846 0.033 Uiso 1 1 calc R
C56 C 0.5184(3) 0.6127(2) 0.03483(16) 0.0290(8) Uani 1 1 d .
H56 H 0.5751 0.5706 0.0215 0.035 Uiso 1 1 calc R
C57 C 0.5234(3) 0.6946(2) 0.01630(16) 0.0264(7) Uani 1 1 d .
H57 H 0.5835 0.7076 -0.0091 0.032 Uiso 1 1 calc R
C58 C 0.4384(2) 0.7585(2) 0.03553(15) 0.0230(7) Uani 1 1 d .
C59 C 0.3514(3) 0.7372(2) 0.07518(15) 0.0243(7) Uani 1 1 d .
H59 H 0.2954 0.7793 0.0894 0.029 Uiso 1 1 calc R
C60 C 0.4397(3) 0.8489(2) 0.00939(16) 0.0250(7) Uani 1 1 d .
H60A H 0.5038 0.8576 0.0156 0.030 Uiso 1 1 calc R
H60B H 0.4399 0.8599 -0.0366 0.030 Uiso 1 1 calc R
N61 N 0.3517(2) 0.90912(17) 0.03949(14) 0.0275(6) Uani 1 1 d D
H61 H 0.293(2) 0.897(3) 0.040(2) 0.077(17) Uiso 1 1 d D
C62 C 0.3483(3) 0.9946(2) 0.00472(16) 0.0253(7) Uani 1 1 d .
H62A H 0.3355 0.9987 -0.0383 0.030 Uiso 1 1 calc R
H62B H 0.4160 1.0051 0.0002 0.030 Uiso 1 1 calc R
C63 C 0.2668(3) 1.0618(2) 0.03649(15) 0.0234(7) Uani 1 1 d .
C64 C 0.1720(3) 1.0965(2) 0.01490(15) 0.0233(7) Uani 1 1 d .
C65 C 0.1415(3) 1.0542(2) -0.02977(17) 0.0329(8) Uani 1 1 d .
H65A H 0.1669 1.0759 -0.0737 0.049 Uiso 1 1 calc R
H65B H 0.0671 1.0651 -0.0230 0.049 Uiso 1 1 calc R
H65C H 0.1713 0.9950 -0.0209 0.049 Uiso 1 1 calc R
C66 C 0.2894(3) 1.0928(2) 0.08483(15) 0.0240(7) Uani 1 1 d .
C67 C 0.3838(3) 1.0471(2) 0.11574(17) 0.0296(8) Uani 1 1 d .
H67A H 0.4131 0.9937 0.1025 0.044 Uiso 1 1 calc R
H67B H 0.3636 1.0392 0.1618 0.044 Uiso 1 1 calc R
H67C H 0.4346 1.0795 0.1026 0.044 Uiso 1 1 calc R
C68 C 0.9491(3) 0.3178(2) 0.45477(17) 0.0336(8) Uani 1 1 d .
H68A H 0.9947 0.3167 0.4138 0.050 Uiso 1 1 calc R
H68B H 0.8986 0.2872 0.4576 0.050 Uiso 1 1 calc R
H68C H 0.9890 0.2925 0.4886 0.050 Uiso 1 1 calc R
C69 C 0.8938(3) 0.4078(2) 0.46163(15) 0.0268(8) Uani 1 1 d .
C70 C 0.9448(3) 0.4712(2) 0.43421(15) 0.0260(7) Uani 1 1 d .
C71 C 1.0555(3) 0.4505(2) 0.39846(16) 0.0292(8) Uani 1 1 d .
H71A H 1.0913 0.4897 0.4037 0.035 Uiso 1 1 calc R
H71B H 1.0913 0.3948 0.4171 0.035 Uiso 1 1 calc R
N72 N 1.0604(2) 0.4541(2) 0.32948(13) 0.0297(7) Uani 1 1 d D
H72 H 1.024(3) 0.423(2) 0.3237(19) 0.042(12) Uiso 1 1 d D
C73 C 1.1670(3) 0.4320(2) 0.29599(16) 0.0264(7) Uani 1 1 d .
H73A H 1.1999 0.3755 0.3148 0.032 Uiso 1 1 calc R
H73B H 1.2041 0.4691 0.3029 0.032 Uiso 1 1 calc R
C74 C 1.1781(3) 0.43657(19) 0.22410(15) 0.0229(7) Uani 1 1 d .
C75 C 1.2760(3) 0.40528(19) 0.18953(16) 0.0242(7) Uani 1 1 d .
H75 H 1.3319 0.3795 0.2110 0.029 Uiso 1 1 calc R
C76 C 1.2906(3) 0.4123(2) 0.12357(16) 0.0254(7) Uani 1 1 d .
H76 H 1.3564 0.3913 0.1009 0.031 Uiso 1 1 calc R
C77 C 1.2086(3) 0.4501(2) 0.09088(16) 0.0258(7) Uani 1 1 d .
H77 H 1.2194 0.4548 0.0463 0.031 Uiso 1 1 calc R
C78 C 1.1095(3) 0.4814(2) 0.12444(16) 0.0241(7) Uani 1 1 d .
C79 C 1.0951(3) 0.4742(2) 0.19093(15) 0.0238(7) Uani 1 1 d .
H79 H 1.0293 0.4948 0.2137 0.029 Uiso 1 1 calc R
C80 C 1.0222(3) 0.5224(2) 0.08675(16) 0.0296(8) Uani 1 1 d .
H80A H 1.0332 0.5756 0.0622 0.035 Uiso 1 1 calc R
H80B H 1.0255 0.4875 0.0563 0.035 Uiso 1 1 calc R
N81 N 0.9187(2) 0.5370(2) 0.12560(14) 0.0331(7) Uani 1 1 d D
H81 H 0.900(6) 0.496(3) 0.154(3) 0.15(3) Uiso 1 1 d D
C82 C 0.8376(3) 0.5648(3) 0.08490(17) 0.0349(9) Uani 1 1 d .
H82A H 0.8481 0.5239 0.0577 0.042 Uiso 1 1 calc R
H82B H 0.8437 0.6175 0.0571 0.042 Uiso 1 1 calc R
C83 C 0.7303(3) 0.5756(2) 0.12521(16) 0.0288(8) Uani 1 1 d .
C84 C 0.6885(3) 0.5061(2) 0.14834(16) 0.0302(8) Uani 1 1 d .
C85 C 0.7493(3) 0.4217(3) 0.1306(2) 0.0429(10) Uani 1 1 d .
H85A H 0.7424 0.4202 0.0878 0.064 Uiso 1 1 calc R
H85B H 0.7226 0.3783 0.1605 0.064 Uiso 1 1 calc R
H85C H 0.8214 0.4131 0.1323 0.064 Uiso 1 1 calc R
C86 C 0.7153(3) 0.7312(3) 0.11120(19) 0.0414(10) Uani 1 1 d .
H86A H 0.6952 0.7560 0.0700 0.062 Uiso 1 1 calc R
H86B H 0.7898 0.7148 0.1061 0.062 Uiso 1 1 calc R
H86C H 0.6880 0.7710 0.1398 0.062 Uiso 1 1 calc R
C87 C 0.6723(3) 0.6546(2) 0.13918(16) 0.0280(8) Uani 1 1 d .
C88 C 0.5739(3) 0.6628(2) 0.17820(16) 0.0267(8) Uani 1 1 d .
C89 C 0.5069(3) 0.7474(2) 0.19042(17) 0.0332(8) Uani 1 1 d .
H89A H 0.5214 0.7894 0.1532 0.040 Uiso 1 1 calc R
H89B H 0.4342 0.7474 0.1961 0.040 Uiso 1 1 calc R
N90 N 0.5252(3) 0.76941(19) 0.24798(15) 0.0344(7) Uani 1 1 d D
H90 H 0.586(2) 0.758(4) 0.257(3) 0.11(2) Uiso 1 1 d D
C91 C 0.4570(3) 0.8484(2) 0.26166(18) 0.0347(9) Uani 1 1 d .
H91A H 0.3857 0.8437 0.2711 0.042 Uiso 1 1 calc R
H91B H 0.4640 0.8907 0.2234 0.042 Uiso 1 1 calc R
C92 C 0.4778(3) 0.8770(2) 0.31694(16) 0.0269(8) Uani 1 1 d .
C93 C 0.4340(3) 0.9597(2) 0.32575(17) 0.0300(8) Uani 1 1 d .
H93 H 0.3918 0.9962 0.2976 0.036 Uiso 1 1 calc R
C94 C 0.4525(3) 0.9878(2) 0.37552(18) 0.0345(9) Uani 1 1 d .
H94 H 0.4220 1.0428 0.3814 0.041 Uiso 1 1 calc R
C95 C 0.5165(3) 0.9341(2) 0.41704(17) 0.0324(8) Uani 1 1 d .
H95 H 0.5299 0.9539 0.4501 0.039 Uiso 1 1 calc R
C96 C 0.5607(3) 0.8513(2) 0.40984(16) 0.0252(7) Uani 1 1 d .
C97 C 0.5405(3) 0.8236(2) 0.35971(16) 0.0261(7) Uani 1 1 d .
H97 H 0.5694 0.7682 0.3546 0.031 Uiso 1 1 calc R
C98 C 0.6294(3) 0.7954(2) 0.45591(17) 0.0283(8) Uani 1 1 d .
H98A H 0.6835 0.8218 0.4561 0.034 Uiso 1 1 calc R
H98B H 0.5882 0.7907 0.4989 0.034 Uiso 1 1 calc R
N99 N 0.6779(3) 0.71227(19) 0.44162(15) 0.0332(7) Uani 1 1 d D
H99 H 0.712(4) 0.710(3) 0.4025(13) 0.078(17) Uiso 1 1 d D
C100 C 0.7426(3) 0.6615(2) 0.48893(17) 0.0341(9) Uani 1 1 d .
H10F H 0.6999 0.6587 0.5315 0.041 Uiso 1 1 calc R
H10G H 0.7964 0.6884 0.4887 0.041 Uiso 1 1 calc R
C101 C 0.7933(3) 0.5734(2) 0.47585(16) 0.0282(8) Uani 1 1 d .
C102 C 0.8942(3) 0.5549(2) 0.43979(15) 0.0273(8) Uani 1 1 d .
C103 C 0.9487(3) 0.6231(2) 0.40667(18) 0.0367(9) Uani 1 1 d .
H10C H 0.8981 0.6760 0.4020 0.055 Uiso 1 1 calc R
H10D H 0.9856 0.6119 0.3649 0.055 Uiso 1 1 calc R
H10E H 0.9968 0.6249 0.4321 0.055 Uiso 1 1 calc R
C104 C 0.6274(3) 0.5326(3) 0.53479(19) 0.0409(9) Uani 1 1 d .
H10J H 0.5916 0.4948 0.5284 0.061 Uiso 1 1 calc R
H10K H 0.5944 0.5888 0.5171 0.061 Uiso 1 1 calc R
H10L H 0.6249 0.5283 0.5801 0.061 Uiso 1 1 calc R
C105 C 0.7403(3) 0.5101(2) 0.50117(16) 0.0292(8) Uani 1 1 d .
C106 C 0.7908(3) 0.4275(2) 0.49513(15) 0.0271(8) Uani 1 1 d .
C107 C 0.7348(3) 0.3583(2) 0.52417(16) 0.0314(8) Uani 1 1 d .
H10A H 0.7831 0.3089 0.5425 0.038 Uiso 1 1 calc R
H10B H 0.6787 0.3762 0.5586 0.038 Uiso 1 1 calc R
N108 N 0.6927(3) 0.3379(2) 0.47556(15) 0.0348(7) Uani 1 1 d D
H108 H 0.726(5) 0.333(5) 0.4376(18) 0.15(3) Uiso 1 1 d D
C109 C 0.6396(3) 0.2710(2) 0.50228(18) 0.0384(9) Uani 1 1 d .
H10H H 0.5756 0.2920 0.5307 0.046 Uiso 1 1 calc R
H10I H 0.6834 0.2257 0.5277 0.046 Uiso 1 1 calc R
C110 C 0.6148(3) 0.2382(2) 0.45072(17) 0.0315(8) Uani 1 1 d .
C111 C 0.6321(3) 0.1528(2) 0.4527(2) 0.0419(10) Uani 1 1 d .
H111 H 0.6604 0.1146 0.4863 0.050 Uiso 1 1 calc R
C112 C 0.6072(3) 0.1244(3) 0.4045(2) 0.0486(11) Uani 1 1 d .
H112 H 0.6188 0.0672 0.4062 0.058 Uiso 1 1 calc R
C113 C 0.5658(3) 0.1796(2) 0.3543(2) 0.0456(10) Uani 1 1 d .
H113 H 0.5487 0.1596 0.3227 0.055 Uiso 1 1 calc R
C114 C 0.5493(3) 0.2651(2) 0.35065(18) 0.0348(9) Uani 1 1 d .
C115 C 0.5735(3) 0.2931(2) 0.39943(17) 0.0308(8) Uani 1 1 d .
H115 H 0.5616 0.3503 0.3976 0.037 Uiso 1 1 calc R
C116 C 0.5084(3) 0.3269(2) 0.29442(19) 0.0401(9) Uani 1 1 d .
H11C H 0.5096 0.2970 0.2610 0.048 Uiso 1 1 calc R
H11D H 0.4368 0.3558 0.3084 0.048 Uiso 1 1 calc R
N117 N 0.5707(3) 0.3882(2) 0.26801(16) 0.0397(8) Uani 1 1 d D
H117 H 0.578(7) 0.408(5) 0.300(3) 0.16(3) Uiso 1 1 d D
C118 C 0.5397(3) 0.4423(2) 0.20896(18) 0.0341(8) Uani 1 1 d .
H11A H 0.4646 0.4639 0.2161 0.041 Uiso 1 1 calc R
H11B H 0.5586 0.4096 0.1748 0.041 Uiso 1 1 calc R
C119 C 0.5900(3) 0.5145(2) 0.18779(16) 0.0279(8) Uani 1 1 d .
C120 C 0.5354(3) 0.5922(2) 0.20542(16) 0.0274(8) Uani 1 1 d .
C121 C 0.4343(3) 0.6004(3) 0.25309(18) 0.0356(9) Uani 1 1 d .
H12D H 0.4269 0.6433 0.2772 0.053 Uiso 1 1 calc R
H12E H 0.4347 0.5481 0.2820 0.053 Uiso 1 1 calc R
H12F H 0.3772 0.6149 0.2303 0.053 Uiso 1 1 calc R
C122 C -0.0554(3) 0.7834(2) 0.24130(15) 0.0242(7) Uani 1 1 d .
C123 C -0.0855(3) 0.7623(2) 0.18516(17) 0.0348(9) Uani 1 1 d .
H12A H -0.0243 0.7462 0.1539 0.052 Uiso 1 1 calc R
H12B H -0.1327 0.8104 0.1656 0.052 Uiso 1 1 calc R
H12C H -0.1186 0.7170 0.2003 0.052 Uiso 1 1 calc R

loop_
_atom_site_aniso_label
_atom_site_aniso_U_11
_atom_site_aniso_U_22
_atom_site_aniso_U_33
_atom_site_aniso_U_23
_atom_site_aniso_U_13
_atom_site_aniso_U_12
O1 0.097(3) 0.106(3) 0.096(3) -0.017(3) -0.018(3) -0.028(3)
C2 0.052(3) 0.046(2) 0.032(2) -0.0100(18) -0.0064(19) -0.021(2)
N3 0.0299(17) 0.0422(19) 0.0319(17) -0.0006(14) -0.0063(13) -0.0129(14)
C4 0.036(2) 0.044(2) 0.047(2) 0.0045(19) -0.0101(19) -0.0117(19)
C5 0.044(2) 0.050(2) 0.030(2) 0.0060(18) -0.0015(18) -0.024(2)
O6A 0.068(3) 0.062(3) 0.077(3) -0.010(3) -0.012(3) -0.017(3)
O6B 0.068(3) 0.062(3) 0.077(3) -0.010(3) -0.012(3) -0.017(3)
C7 0.038(2) 0.036(2) 0.047(2) 0.0018(18) -0.0123(19) -0.0149(19)
N8 0.046(2) 0.0357(18) 0.0379(18) 0.0016(14) -0.0175(16) -0.0161(15)
C9 0.056(3) 0.057(3) 0.034(2) 0.0022(19) -0.014(2) -0.031(2)
C10 0.050(3) 0.045(2) 0.039(2) -0.0029(18) -0.0153(19) -0.016(2)
O11 0.100(4) 0.120(5) 0.282(9) -0.107(5) 0.045(5) -0.030(4)
C12 0.110(6) 0.132(7) 0.206(9) -0.129(7) 0.099(6) -0.086(6)
N13 0.046(2) 0.045(2) 0.105(4) -0.032(2) 0.012(2) -0.0041(19)
C14 0.051(4) 0.118(6) 0.184(8) -0.069(6) -0.010(4) -0.006(4)
C15 0.075(4) 0.066(4) 0.086(4) -0.017(3) -0.004(3) -0.003(3)
C16 0.0280(19) 0.0308(19) 0.0271(19) -0.0052(15) -0.0002(15) -0.0008(15)
C17 0.0282(18) 0.0198(17) 0.0199(17) 0.0000(13) 0.0003(14) -0.0094(14)
C18 0.0265(18) 0.0235(17) 0.0211(17) 0.0021(13) -0.0013(14) -0.0111(14)
C19 0.0253(18) 0.036(2) 0.0293(19) -0.0012(15) -0.0044(15) -0.0126(16)
N20 0.0208(15) 0.0340(17) 0.0332(17) 0.0013(14) -0.0063(13) -0.0067(13)
C21 0.0264(19) 0.040(2) 0.041(2) -0.0007(17) -0.0069(16) -0.0044(17)
C22 0.0238(18) 0.036(2) 0.0277(19) -0.0094(15) -0.0074(15) -0.0033(15)
C23 0.0242(18) 0.043(2) 0.0262(19) -0.0105(16) -0.0061(15) 0.0000(16)
C24 0.0259(19) 0.039(2) 0.034(2) -0.0212(17) -0.0091(16) 0.0070(16)
C25 0.034(2) 0.0273(19) 0.032(2) -0.0108(15) -0.0152(16) 0.0016(15)
C26 0.0279(18) 0.0281(19) 0.0280(18) -0.0090(15) -0.0135(15) -0.0029(15)
C27 0.0216(17) 0.0306(19) 0.0306(19) -0.0098(15) -0.0087(15) 0.0000(15)
C28 0.0294(19) 0.0269(19) 0.035(2) -0.0048(15) -0.0113(16) -0.0020(15)
N29 0.0279(16) 0.0315(17) 0.0282(17) -0.0024(13) -0.0108(13) -0.0045(13)
C30 0.0302(19) 0.0268(19) 0.032(2) 0.0009(15) -0.0071(15) -0.0046(15)
C31 0.0286(18) 0.0235(18) 0.0227(17) 0.0027(14) -0.0026(14) -0.0118(14)
C32 0.0297(19) 0.0236(18) 0.0256(18) -0.0031(14) 0.0026(15) -0.0113(15)
C33 0.043(2) 0.032(2) 0.047(2) -0.0135(18) -0.0100(19) -0.0039(18)
C34 0.0304(18) 0.0249(18) 0.0202(17) -0.0029(13) 0.0011(14) -0.0171(15)
C35 0.037(2) 0.0286(19) 0.0289(19) -0.0077(15) -0.0013(16) -0.0162(16)
N36 0.0367(19) 0.0343(17) 0.0223(15) -0.0110(13) -0.0002(13) -0.0172(14)
C37 0.036(2) 0.033(2) 0.034(2) -0.0151(16) -0.0027(16) -0.0138(16)
C38 0.0254(18) 0.0293(19) 0.0264(18) -0.0130(15) -0.0025(14) -0.0035(15)
C39 0.039(2) 0.0293(19) 0.033(2) -0.0143(16) -0.0052(16) -0.0096(16)
C40 0.045(2) 0.040(2) 0.031(2) -0.0180(17) -0.0083(17) -0.0152(18)
C41 0.037(2) 0.039(2) 0.0253(19) -0.0123(16) -0.0051(16) -0.0104(17)
C42 0.0261(18) 0.0290(19) 0.0282(19) -0.0090(15) -0.0066(15) -0.0049(15)
C43 0.0254(18) 0.0324(19) 0.0252(18) -0.0137(15) -0.0043(14) -0.0063(15)
C44 0.040(2) 0.033(2) 0.0254(19) -0.0049(15) -0.0104(16) -0.0108(16)
N45 0.0355(17) 0.0320(16) 0.0194(15) -0.0060(12) -0.0045(13) -0.0142(14)
C46 0.0324(19) 0.0233(17) 0.0200(17) -0.0024(13) -0.0051(14) -0.0083(14)
C47 0.0281(18) 0.0194(16) 0.0183(16) -0.0023(13) -0.0016(13) -0.0097(14)
C48 0.0280(18) 0.0211(17) 0.0218(17) -0.0040(13) -0.0017(14) -0.0063(14)
C49 0.034(2) 0.037(2) 0.033(2) -0.0134(17) -0.0086(16) 0.0016(17)
C50 0.0298(18) 0.0191(16) 0.0195(17) 0.0000(13) 0.0003(14) -0.0086(14)
C51 0.040(2) 0.0223(18) 0.0223(18) -0.0066(14) -0.0013(15) -0.0088(15)
N52 0.0385(18) 0.0227(16) 0.0335(18) -0.0112(14) 0.0098(14) -0.0092(14)
C53 0.034(2) 0.0235(18) 0.033(2) -0.0112(15) -0.0028(16) -0.0062(15)
C54 0.0298(18) 0.0255(18) 0.0200(17) -0.0079(14) -0.0049(14) -0.0058(14)
C55 0.036(2) 0.0219(17) 0.0217(17) -0.0076(14) -0.0062(15) -0.0002(15)
C56 0.0304(19) 0.0283(19) 0.0235(18) -0.0094(15) -0.0063(15) 0.0051(15)
C57 0.0217(17) 0.035(2) 0.0224(17) -0.0095(15) -0.0037(14) -0.0047(15)
C58 0.0225(17) 0.0285(18) 0.0202(17) -0.0097(14) -0.0055(13) -0.0041(14)
C59 0.0240(17) 0.0248(18) 0.0250(17) -0.0110(14) -0.0027(14) -0.0032(14)
C60 0.0235(17) 0.0283(18) 0.0243(18) -0.0099(14) 0.0001(14) -0.0075(14)
N61 0.0268(16) 0.0210(15) 0.0332(16) -0.0084(12) 0.0006(13) -0.0055(12)
C62 0.0275(18) 0.0261(18) 0.0216(17) -0.0047(14) 0.0003(14) -0.0090(14)
C63 0.0267(18) 0.0234(17) 0.0202(17) -0.0044(13) 0.0033(14) -0.0119(14)
C64 0.0291(18) 0.0225(17) 0.0188(16) -0.0012(13) -0.0020(14) -0.0107(14)
C65 0.039(2) 0.032(2) 0.0288(19) -0.0056(16) -0.0098(16) -0.0074(17)
C66 0.0252(17) 0.0262(18) 0.0223(17) -0.0023(14) -0.0007(14) -0.0134(14)
C67 0.0283(19) 0.035(2) 0.0268(19) -0.0067(15) -0.0029(15) -0.0100(16)
C68 0.034(2) 0.033(2) 0.030(2) -0.0043(16) -0.0054(16) -0.0040(16)
C69 0.0303(19) 0.0319(19) 0.0173(16) -0.0032(14) -0.0081(14) -0.0043(15)
C70 0.0265(18) 0.0326(19) 0.0177(16) -0.0044(14) -0.0062(14) -0.0038(15)
C71 0.0279(19) 0.035(2) 0.0233(18) -0.0020(15) -0.0079(14) -0.0054(15)
N72 0.0246(16) 0.0431(19) 0.0212(15) -0.0062(13) -0.0036(12) -0.0079(14)
C73 0.0253(18) 0.0258(18) 0.0262(18) -0.0026(14) -0.0078(14) -0.0026(14)
C74 0.0264(18) 0.0187(16) 0.0252(17) -0.0060(13) -0.0051(14) -0.0059(14)
C75 0.0237(17) 0.0194(17) 0.0298(19) -0.0053(14) -0.0063(14) -0.0040(14)
C76 0.0228(17) 0.0232(17) 0.0299(19) -0.0103(14) -0.0020(14) -0.0028(14)
C77 0.0296(19) 0.0253(18) 0.0242(18) -0.0074(14) -0.0034(14) -0.0079(15)
C78 0.0267(18) 0.0210(17) 0.0269(18) -0.0062(14) -0.0055(14) -0.0072(14)
C79 0.0220(17) 0.0232(17) 0.0248(18) -0.0072(14) -0.0009(14) -0.0038(14)
C80 0.0275(19) 0.037(2) 0.0236(18) -0.0063(15) -0.0045(14) -0.0057(16)
N81 0.0210(15) 0.053(2) 0.0222(16) -0.0072(15) -0.0042(12) -0.0046(14)
C82 0.0285(19) 0.053(2) 0.0249(19) -0.0090(17) -0.0090(15) -0.0077(17)
C83 0.0245(18) 0.044(2) 0.0202(17) -0.0085(15) -0.0074(14) -0.0066(16)
C84 0.0286(19) 0.036(2) 0.0266(19) -0.0101(15) -0.0112(15) 0.0000(16)
C85 0.036(2) 0.045(2) 0.047(2) -0.0208(19) -0.0046(18) -0.0011(18)
C86 0.046(2) 0.049(2) 0.037(2) -0.0016(18) -0.0157(19) -0.022(2)
C87 0.0283(19) 0.039(2) 0.0225(18) -0.0052(15) -0.0128(15) -0.0108(16)
C88 0.0282(18) 0.0323(19) 0.0221(17) -0.0073(14) -0.0123(14) -0.0031(15)
C89 0.039(2) 0.032(2) 0.031(2) -0.0056(16) -0.0155(17) -0.0048(16)
N90 0.0365(19) 0.0329(17) 0.0354(18) -0.0152(14) -0.0187(15) 0.0056(14)
C91 0.035(2) 0.030(2) 0.040(2) -0.0091(16) -0.0161(17) 0.0003(16)
C92 0.0258(18) 0.0256(18) 0.0273(18) -0.0020(14) -0.0027(14) -0.0069(14)
C93 0.0273(19) 0.0238(18) 0.031(2) -0.0016(15) -0.0032(15) 0.0009(15)
C94 0.041(2) 0.0189(18) 0.037(2) -0.0062(15) -0.0011(17) -0.0018(16)
C95 0.040(2) 0.0266(19) 0.032(2) -0.0105(16) -0.0027(16) -0.0087(16)
C96 0.0256(18) 0.0251(18) 0.0235(17) -0.0044(14) 0.0034(14) -0.0102(14)
C97 0.0295(18) 0.0181(17) 0.0303(19) -0.0057(14) -0.0032(15) -0.0059(14)
C98 0.0304(19) 0.0273(19) 0.0296(19) -0.0056(15) -0.0061(15) -0.0099(15)
N99 0.0403(18) 0.0311(17) 0.0255(17) -0.0084(13) -0.0137(14) 0.0043(14)
C100 0.039(2) 0.038(2) 0.0273(19) -0.0095(16) -0.0142(16) -0.0024(17)
C101 0.033(2) 0.0281(19) 0.0222(17) -0.0067(14) -0.0121(15) 0.0007(15)
C102 0.035(2) 0.0300(19) 0.0181(17) -0.0002(14) -0.0120(15) -0.0079(15)
C103 0.041(2) 0.035(2) 0.035(2) 0.0001(17) -0.0132(17) -0.0109(17)
C104 0.034(2) 0.046(2) 0.038(2) -0.0105(18) -0.0025(17) -0.0027(18)
C105 0.0283(19) 0.039(2) 0.0201(17) -0.0057(15) -0.0083(14) -0.0039(16)
C106 0.0279(18) 0.034(2) 0.0197(17) -0.0034(14) -0.0089(14) -0.0061(15)
C107 0.033(2) 0.035(2) 0.0237(18) 0.0000(15) -0.0047(15) -0.0080(16)
N108 0.0441(19) 0.0380(18) 0.0261(17) 0.0012(14) -0.0064(15) -0.0211(15)
C109 0.037(2) 0.039(2) 0.036(2) 0.0091(17) -0.0068(17) -0.0157(18)
C110 0.0276(19) 0.0278(19) 0.037(2) 0.0014(16) -0.0019(16) -0.0120(15)
C111 0.029(2) 0.025(2) 0.059(3) 0.0049(18) 0.0015(18) -0.0059(16)
C112 0.051(3) 0.028(2) 0.065(3) -0.017(2) 0.010(2) -0.0172(19)
C113 0.060(3) 0.036(2) 0.045(2) -0.0130(19) 0.003(2) -0.024(2)
C114 0.036(2) 0.036(2) 0.036(2) -0.0128(17) 0.0016(16) -0.0149(17)
C115 0.0312(19) 0.0236(18) 0.036(2) -0.0051(15) -0.0008(16) -0.0088(15)
C116 0.049(2) 0.044(2) 0.037(2) -0.0090(18) -0.0083(18) -0.024(2)
N117 0.053(2) 0.0385(19) 0.0357(19) 0.0002(15) -0.0156(16) -0.0229(16)
C118 0.035(2) 0.037(2) 0.035(2) -0.0084(17) -0.0113(16) -0.0107(17)
C119 0.0289(19) 0.035(2) 0.0226(18) -0.0064(15) -0.0084(14) -0.0075(15)
C120 0.0250(18) 0.036(2) 0.0226(18) -0.0076(15) -0.0085(14) -0.0044(15)
C121 0.0262(19) 0.049(2) 0.033(2) -0.0138(18) -0.0047(16) -0.0064(17)
C122 0.0308(19) 0.0227(17) 0.0217(17) -0.0009(13) -0.0022(14) -0.0149(15)
C123 0.045(2) 0.037(2) 0.028(2) -0.0049(16) -0.0087(17) -0.0188(18)

loop_
_atom_type_symbol
_atom_type_description
_atom_type_scat_dispersion_real
_atom_type_scat_dispersion_imag
_atom_type_scat_source
C C 0.0033 0.0016 'International Tables Vol C Tables 4.2.6.8 and 6.1.1.4'
H H 0.0000 0.0000 'International Tables Vol C Tables 4.2.6.8 and 6.1.1.4'
N N 0.0061 0.0033 'International Tables Vol C Tables 4.2.6.8 and 6.1.1.4'
O O 0.0106 0.0060 'International Tables Vol C Tables 4.2.6.8 and 6.1.1.4'

loop_
_geom_angle_atom_site_label_1
_geom_angle_atom_site_label_2
_geom_angle_atom_site_label_3
_geom_angle
O1 C2 N3 123.9(4)
C2 N3 C5 121.5(3)
C2 N3 C4 120.1(3)
C5 N3 C4 118.4(3)
O6B C7 O6A 110.2(6)
O6B C7 N8 119.8(5)
O6A C7 N8 129.9(5)
C7 N8 C9 121.1(3)
C7 N8 C10 120.8(3)
C9 N8 C10 118.1(3)
O11 C12 N13 144.7(13)
C12 N13 C15 126.9(7)
C12 N13 C14 111.4(7)
C15 N13 C14 121.7(5)
C18 C17 C47 120.0(3)
C18 C17 C16 120.0(3)
C47 C17 C16 120.0(3)
C17 C18 C122 119.6(3)
C17 C18 C19 119.8(3)
C122 C18 C19 120.6(3)
N20 C19 C18 111.2(3)
C21 N20 C19 111.6(3)
N20 C21 C22 113.0(3)
C27 C22 C23 118.4(3)
C27 C22 C21 122.6(3)
C23 C22 C21 119.0(3)
C24 C23 C22 120.3(3)
C23 C24 C25 120.5(3)
C24 C25 C26 120.5(3)
C25 C26 C27 118.4(3)
C25 C26 C28 120.5(3)
C27 C26 C28 121.1(3)
C22 C27 C26 121.8(3)
N29 C28 C26 112.5(3)
C28 N29 C30 112.2(3)
N29 C30 C31 110.8(3)
C64 C31 C32 120.2(3)
C64 C31 C30 120.2(3)
C32 C31 C30 119.6(3)
C34 C32 C31 119.4(3)
C34 C32 C33 120.2(3)
C31 C32 C33 120.3(3)
C32 C34 C66 120.4(3)
C32 C34 C35 120.5(3)
C66 C34 C35 119.1(3)
N36 C35 C34 110.4(3)
C37 N36 C35 111.8(3)
N36 C37 C38 113.9(3)
C39 C38 C43 118.6(3)
C39 C38 C37 119.2(3)
C43 C38 C37 122.2(3)
C40 C39 C38 120.9(3)
C39 C40 C41 120.2(3)
C42 C41 C40 120.3(3)
C43 C42 C41 118.7(3)
C43 C42 C44 122.7(3)
C41 C42 C44 118.6(3)
C42 C43 C38 121.4(3)
N45 C44 C42 114.7(3)
C44 N45 C46 110.8(3)
N45 C46 C47 112.8(3)
C48 C47 C17 120.2(3)
C48 C47 C46 119.9(3)
C17 C47 C46 119.8(3)
C47 C48 C50 119.7(3)
C47 C48 C49 121.3(3)
C50 C48 C49 119.0(3)
C122 C50 C48 120.3(3)
C122 C50 C51 120.0(3)
C48 C50 C51 119.8(3)
N52 C51 C50 111.7(3)
C51 N52 C53 113.0(3)
N52 C53 C54 112.4(3)
C59 C54 C55 118.7(3)
C59 C54 C53 120.6(3)
C55 C54 C53 120.7(3)
C56 C55 C54 120.0(3)
C57 C56 C55 120.9(3)
C56 C57 C58 120.1(3)
C59 C58 C57 118.7(3)
C59 C58 C60 121.2(3)
C57 C58 C60 120.0(3)
C58 C59 C54 121.6(3)
N61 C60 C58 114.1(3)
C60 N61 C62 111.0(3)
N61 C62 C63 114.6(3)
C64 C63 C66 120.2(3)
C64 C63 C62 120.1(3)
C66 C63 C62 119.7(3)
C63 C64 C31 119.8(3)
C63 C64 C65 119.6(3)
C31 C64 C65 120.7(3)
C34 C66 C63 119.7(3)
C34 C66 C67 119.9(3)
C63 C66 C67 120.3(3)
C70 C69 C106 119.8(3)
C70 C69 C68 120.0(3)
C106 C69 C68 120.2(3)
C69 C70 C102 120.6(3)
C69 C70 C71 120.1(3)
C102 C70 C71 119.3(3)
N72 C71 C70 112.1(3)
C73 N72 C71 111.6(3)
N72 C73 C74 114.5(3)
C75 C74 C79 118.9(3)
C75 C74 C73 118.4(3)
C79 C74 C73 122.6(3)
C76 C75 C74 120.3(3)
C75 C76 C77 120.6(3)
C76 C77 C78 120.2(3)
C79 C78 C77 119.0(3)
C79 C78 C80 122.6(3)
C77 C78 C80 118.4(3)
C78 C79 C74 121.0(3)
N81 C80 C78 114.8(3)
C80 N81 C82 111.3(3)
N81 C82 C83 111.3(3)
C84 C83 C87 120.2(3)
C84 C83 C82 119.2(3)
C87 C83 C82 120.6(3)
C83 C84 C119 120.0(3)
C83 C84 C85 120.1(3)
C119 C84 C85 119.9(3)
C88 C87 C83 119.7(3)
C88 C87 C86 120.0(3)
C83 C87 C86 120.3(3)
C120 C88 C87 120.1(3)
C120 C88 C89 118.9(3)
C87 C88 C89 120.9(3)
N90 C89 C88 112.0(3)
C91 N90 C89 112.0(3)
N90 C91 C92 114.2(3)
C97 C92 C93 118.6(3)
C97 C92 C91 122.0(3)
C93 C92 C91 119.3(3)
C94 C93 C92 120.6(3)
C93 C94 C95 120.0(3)
C94 C95 C96 120.8(3)
C97 C96 C95 118.6(3)
C97 C96 C98 122.5(3)
C95 C96 C98 119.0(3)
C96 C97 C92 121.4(3)
N99 C98 C96 114.9(3)
C98 N99 C100 111.6(3)
N99 C100 C101 112.9(3)
C102 C101 C105 120.1(3)
C102 C101 C100 119.8(3)
C105 C101 C100 120.0(3)
C101 C102 C70 119.2(3)
C101 C102 C103 121.1(3)
C70 C102 C103 119.7(3)
C106 C105 C101 120.1(3)
C106 C105 C104 120.4(3)
C101 C105 C104 119.5(3)
C105 C106 C69 120.0(3)
C105 C106 C107 120.3(3)
C69 C106 C107 119.7(3)
N108 C107 C106 111.0(3)
C107 N108 C109 111.9(3)
N108 C109 C110 112.0(3)
C115 C110 C111 118.3(4)
C115 C110 C109 120.2(3)
C111 C110 C109 121.5(3)
C112 C111 C110 120.0(4)
C113 C112 C111 121.0(4)
C112 C113 C114 120.1(4)
C113 C114 C115 118.6(4)
C113 C114 C116 121.2(3)
C115 C114 C116 120.2(3)
C110 C115 C114 121.9(3)
N117 C116 C114 111.5(3)
C118 N117 C116 112.1(3)
N117 C118 C119 112.4(3)
C84 C119 C120 119.7(3)
C84 C119 C118 120.9(3)
C120 C119 C118 119.3(3)
C88 C120 C119 120.0(3)
C88 C120 C121 119.7(3)
C119 C120 C121 120.3(3)
C50 C122 C18 120.0(3)
C50 C122 C123 120.1(3)
C18 C122 C123 119.8(3)

loop_
_geom_bond_atom_site_label_1
_geom_bond_atom_site_label_2
_geom_bond_distance
O1 C2 1.304(6)
C2 N3 1.373(5)
N3 C5 1.416(5)
N3 C4 1.430(5)
O6A C7 1.344(9)
O6B C7 1.202(7)
C7 N8 1.366(5)
N8 C9 1.423(5)
N8 C10 1.441(5)
O11 C12 1.029(8)
C12 N13 1.306(8)
N13 C15 1.447(7)
N13 C14 1.508(9)
C16 C17 1.514(5)
C17 C18 1.400(5)
C17 C47 1.402(5)
C18 C122 1.412(5)
C18 C19 1.502(5)
C19 N20 1.471(4)
N20 C21 1.453(4)
C21 C22 1.503(5)
C22 C27 1.387(5)
C22 C23 1.401(5)
C23 C24 1.379(5)
C24 C25 1.381(5)
C25 C26 1.392(5)
C26 C27 1.393(5)
C26 C28 1.509(5)
C28 N29 1.451(4)
N29 C30 1.460(4)
C30 C31 1.514(5)
C31 C64 1.406(5)
C31 C32 1.406(5)
C32 C34 1.401(5)
C32 C33 1.511(5)
C34 C66 1.402(5)
C34 C35 1.515(4)
C35 N36 1.471(4)
N36 C37 1.455(4)
C37 C38 1.508(5)
C38 C39 1.385(5)
C38 C43 1.390(5)
C39 C40 1.371(5)
C40 C41 1.387(5)
C41 C42 1.387(5)
C42 C43 1.386(5)
C42 C44 1.514(5)
C44 N45 1.453(4)
N45 C46 1.470(4)
C46 C47 1.516(4)
C47 C48 1.396(4)
C48 C50 1.408(5)
C48 C49 1.508(5)
C50 C122 1.388(5)
C50 C51 1.508(5)
C51 N52 1.461(4)
N52 C53 1.462(4)
C53 C54 1.503(5)
C54 C59 1.389(5)
C54 C55 1.391(5)
C55 C56 1.382(5)
C56 C57 1.373(5)
C57 C58 1.396(5)
C58 C59 1.383(5)
C58 C60 1.512(5)
C60 N61 1.464(4)
N61 C62 1.465(4)
C62 C63 1.511(4)
C63 C64 1.395(5)
C63 C66 1.403(4)
C64 C65 1.518(5)
C66 C67 1.512(5)
C68 C69 1.519(5)
C69 C70 1.396(5)
C69 C106 1.407(5)
C70 C102 1.406(5)
C70 C71 1.510(5)
C71 N72 1.468(4)
N72 C73 1.450(4)
C73 C74 1.515(5)
C74 C75 1.392(5)
C74 C79 1.396(4)
C75 C76 1.378(5)
C76 C77 1.380(5)
C77 C78 1.394(5)
C78 C79 1.389(5)
C78 C80 1.508(5)
C80 N81 1.452(4)
N81 C82 1.475(4)
C82 C83 1.506(5)
C83 C84 1.398(5)
C83 C87 1.405(5)
C84 C119 1.405(5)
C84 C85 1.518(5)
C86 C87 1.522(5)
C87 C88 1.399(5)
C88 C120 1.399(5)
C88 C89 1.505(5)
C89 N90 1.473(4)
N90 C91 1.443(5)
C91 C92 1.502(5)
C92 C97 1.392(5)
C92 C93 1.396(5)
C93 C94 1.373(5)
C94 C95 1.387(5)
C95 C96 1.389(5)
C96 C97 1.388(5)
C96 C98 1.501(5)
C98 N99 1.446(4)
N99 C100 1.463(4)
C100 C101 1.515(5)
C101 C102 1.404(5)
C101 C105 1.405(5)
C102 C103 1.510(5)
C104 C105 1.522(5)
C105 C106 1.393(5)
C106 C107 1.522(5)
C107 N108 1.458(5)
N108 C109 1.459(5)
C109 C110 1.498(5)
C110 C115 1.388(5)
C110 C111 1.391(5)
C111 C112 1.389(6)
C112 C113 1.373(6)
C113 C114 1.389(5)
C114 C115 1.391(5)
C114 C116 1.510(5)
C116 N117 1.464(5)
N117 C118 1.464(5)
C118 C119 1.505(5)
C119 C120 1.404(5)
C120 C121 1.511(5)
C122 C123 1.514(5)
